data_7063789
loop_
_publ_author_name
'Sarkar, Prabhat'
'Paul, Shuba'
'Das, Supratim'
'Chowdhury, Tania'
'Mandal, Subham'
'Goswami, Sanchita'
'Bhaumik, Asim'
'Mukhopadhyay, Chhanda'

_publ_section_title
;
 tert-Butylnitrite promoted one-component based direct synthesis of
 2-cyano substituted maleimide probes and their fluorescence turn-off
 sensing towards Fe3+
;
_journal_issue 22
_journal_name_full 'New Journal of Chemistry'
_journal_page_first 9484
_journal_page_last 9490
_journal_paper_doi 10.1039/D4NJ05011H
_journal_volume 49
_journal_year 2025
_chemical_formula_moiety 'C2 H6 O S, C9 H4 N2 O2 S'
_chemical_formula_sum 'C11 H10 N2 O3 S2'
_chemical_formula_weight 282.33
_space_group_crystal_system triclinic
_space_group_IT_number 2
_space_group_name_Hall '-P 1'
_space_group_name_H-M_alt 'P -1'
_atom_sites_solution_hydrogens mixed
_atom_sites_solution_primary dual
_audit_creation_date 2024-02-01
_audit_creation_method
;
Olex2 1.5
(compiled 2022.04.07 svn.rca3783a0 for OlexSys, GUI svn.r6498)
;
_audit_update_record
;
2024-08-27 deposited with the CCDC.	2025-05-05 downloaded from the CCDC.
;
_cell_angle_alpha 80.505(8)
_cell_angle_beta 69.600(7)
_cell_angle_gamma 78.742(7)
_cell_formula_units_Z 2
_cell_length_a 7.6557(16)
_cell_length_b 9.109(2)
_cell_length_c 10.049(2)
_cell_measurement_reflns_used 6046
_cell_measurement_temperature 161.60
_cell_measurement_theta_max 34.42
_cell_measurement_theta_min 2.99
_cell_volume 640.6(2)
_computing_cell_refinement 'SAINT V8.38A (Bruker, 2018)'
_computing_data_reduction 'SAINT V8.38A (Bruker, 2018)'
_computing_molecular_graphics 'Olex2 1.5 (Dolomanov et al., 2009)'
_computing_publication_material 'Olex2 1.5 (Dolomanov et al., 2009)'
_computing_structure_refinement 'XL  (Sheldrick, 2008)'
_computing_structure_solution 'SHELXT 2014/5 (Sheldrick, 2014)'
_diffrn_ambient_temperature 161.60
_diffrn_detector 'Bruker APEX2 area detector'
_diffrn_detector_area_resol_mean 7.9
_diffrn_detector_type 'CCD area detector'
_diffrn_measured_fraction_theta_full 0.941
_diffrn_measured_fraction_theta_max 0.953
_diffrn_measurement_device 'three-circle diffractometer'
_diffrn_measurement_device_type 'Bruker SMART APEX2 area detector'
_diffrn_measurement_method '\w and \f scans'
_diffrn_radiation_monochromator 'mirror optics'
_diffrn_radiation_probe x-ray
_diffrn_radiation_type MoK\a
_diffrn_radiation_wavelength 0.71073
_diffrn_reflns_av_R_equivalents 0.0642
_diffrn_reflns_av_unetI/netI 0.0871
_diffrn_reflns_Laue_measured_fraction_full 0.941
_diffrn_reflns_Laue_measured_fraction_max 0.953
_diffrn_reflns_limit_h_max 10
_diffrn_reflns_limit_h_min -10
_diffrn_reflns_limit_k_max 10
_diffrn_reflns_limit_k_min -11
_diffrn_reflns_limit_l_max 13
_diffrn_reflns_limit_l_min -13
_diffrn_reflns_number 5740
_diffrn_reflns_point_group_measured_fraction_full 0.941
_diffrn_reflns_point_group_measured_fraction_max 0.953
_diffrn_reflns_theta_full 25.242
_diffrn_reflns_theta_max 27.873
_diffrn_reflns_theta_min 2.989
_diffrn_source 'microfocus sealed X-ray tube'
_diffrn_source_current 1.0
_diffrn_source_power 0.05
_diffrn_source_type 'Incoatec I\ms'
_diffrn_source_voltage 50.0
_diffrn_standards_number 0
_exptl_absorpt_coefficient_mu 0.416
_exptl_absorpt_correction_T_max 0.3669
_exptl_absorpt_correction_T_min 0.2208
_exptl_absorpt_correction_type multi-scan
_exptl_absorpt_process_details
;
SADABS-2016/2 (Bruker,2016/2) was used for absorption correction.
wR2(int) was 0.1430 before and 0.0983 after correction.
The Ratio of minimum to maximum transmission is 0.6018.
The \l/2 correction factor is Not present.
;
_exptl_crystal_colour 'clear yellowish yellow'
_exptl_crystal_colour_lustre clear
_exptl_crystal_colour_modifier yellowish
_exptl_crystal_colour_primary yellow
_exptl_crystal_density_diffrn 1.464
_exptl_crystal_description block
_exptl_crystal_F_000 292
_exptl_crystal_size_max 0.06
_exptl_crystal_size_mid 0.04
_exptl_crystal_size_min 0.02
_refine_diff_density_max 0.480
_refine_diff_density_min -0.629
_refine_diff_density_rms 0.115
_refine_ls_extinction_method none
_refine_ls_goodness_of_fit_ref 1.066
_refine_ls_hydrogen_treatment mixed
_refine_ls_matrix_type full
_refine_ls_number_parameters 192
_refine_ls_number_reflns 2909
_refine_ls_number_restraints 2
_refine_ls_restrained_S_all 1.067
_refine_ls_R_factor_all 0.0788
_refine_ls_R_factor_gt 0.0751
_refine_ls_shift/su_max 0.000
_refine_ls_shift/su_mean 0.000
_refine_ls_structure_factor_coef Fsqd
_refine_ls_weighting_details 'w=1/[\s^2^(Fo^2^)+(0.1570P)^2^+0.1497P] where P=(Fo^2^+2Fc^2^)/3'
_refine_ls_weighting_scheme calc
_refine_ls_wR_factor_gt 0.2096
_refine_ls_wR_factor_ref 0.2177
_reflns_Friedel_coverage 0.000
_reflns_number_gt 2616
_reflns_number_total 2909
_reflns_threshold_expression 'I > 2\s(I)'
_cod_data_source_file d4nj05011h2.cif
_cod_data_source_block mo_pg300124_0m_a
_cod_depositor_comments 'Adding full bibliography for 7063789--7063790.cif.'
_cod_database_code 7063789
_shelx_shelxl_version_number 2016/6
_shelx_space_group_comment
;
The symmetry employed for this shelxl refinement is uniquely defined
by the following loop, which should always be used as a source of
symmetry information in preference to the above space-group names.
They are only intended as comments.
;
_olex2_refinement_description
;
1. Fixed Uiso
 At 1.5 times of:
  All C(H,H,H) groups
2. Restrained distances
 H3-C3
 1.08 with sigma of 0.02
 H2-N2
 1.01 with sigma of 0.02
3.a Idealised Me refined as rotating group:
 C10(H10A,H10B,H10C)
;
_olex2_submission_special_instructions 'No special instructions were received'

loop_
_space_group_symop_operation_xyz
'x, y, z'
'-x, -y, -z'

loop_
_atom_site_label
_atom_site_type_symbol
_atom_site_fract_x
_atom_site_fract_y
_atom_site_fract_z
_atom_site_U_iso_or_equiv
_atom_site_adp_type
_atom_site_occupancy
_atom_site_site_symmetry_order
_atom_site_calc_flag
_atom_site_refinement_flags_posn
_atom_site_refinement_flags_adp
_atom_site_refinement_flags_occupancy
_atom_site_disorder_assembly
_atom_site_disorder_group
S1 S 0.31575(8) 0.07316(6) 0.65820(5) 0.0288(3) Uani 1 1 d . . . . .
S2 S 0.85269(8) 0.39940(7) -0.04139(6) 0.0306(3) Uani 1 1 d . . . . .
O3 O 0.3030(3) 0.2428(2) 0.63400(19) 0.0433(5) Uani 1 1 d . . . . .
O2 O 0.6475(3) 0.2845(2) 0.2467(2) 0.0407(5) Uani 1 1 d . . . . .
O1 O 0.1986(3) 0.6516(2) 0.4764(2) 0.0421(5) Uani 1 1 d . . . . .
N2 N 0.4103(3) 0.4399(2) 0.3949(2) 0.0324(5) Uani 1 1 d D . . . .
C5 C 0.5604(3) 0.5476(2) 0.1660(2) 0.0220(5) Uani 1 1 d . . . . .
C3 C 0.7126(3) 0.6821(3) -0.0794(2) 0.0284(5) Uani 1 1 d D . . . .
C6 C 0.4266(3) 0.6549(2) 0.2373(2) 0.0244(5) Uani 1 1 d . . . . .
C4 C 0.6925(3) 0.5540(2) 0.0244(2) 0.0232(4) Uani 1 1 d . . . . .
N1 N 0.3341(4) 0.9341(3) 0.1601(3) 0.0473(6) Uani 1 1 d . . . . .
C9 C 0.5504(3) 0.4056(2) 0.2700(2) 0.0267(5) Uani 1 1 d . . . . .
C8 C 0.3265(3) 0.5890(3) 0.3840(2) 0.0290(5) Uani 1 1 d . . . . .
C7 C 0.3774(3) 0.8090(3) 0.1928(3) 0.0313(5) Uani 1 1 d . . . . .
C11 C 0.1633(4) 0.0387(3) 0.8368(3) 0.0394(6) Uani 1 1 d . . . . .
C2 C 0.8598(4) 0.6442(3) -0.2070(3) 0.0370(6) Uani 1 1 d . . . . .
C1 C 0.9447(4) 0.4976(4) -0.2006(3) 0.0366(6) Uani 1 1 d . . . . .
C10 C 0.1771(4) 0.0253(3) 0.5669(3) 0.0427(6) Uani 1 1 d . . . . .
H10A H 0.053541 0.088580 0.592486 0.064 Uiso 1 1 calc R U . . .
H10B H 0.160746 -0.080797 0.594165 0.064 Uiso 1 1 calc R U . . .
H10C H 0.240614 0.041581 0.463665 0.064 Uiso 1 1 calc R U . . .
H2A H 0.891(5) 0.717(4) -0.286(4) 0.051(10) Uiso 1 1 d . . . . .
H3 H 0.632(4) 0.785(2) -0.066(3) 0.040(8) Uiso 1 1 d D . . . .
H1 H 1.036(5) 0.457(4) -0.273(4) 0.048(10) Uiso 1 1 d . . . . .
H11A H 0.045(5) 0.111(4) 0.846(4) 0.048(10) Uiso 1 1 d . . . . .
H2 H 0.359(5) 0.367(4) 0.482(3) 0.055(11) Uiso 1 1 d D . . . .
H11B H 0.155(6) -0.050(5) 0.852(4) 0.057(11) Uiso 1 1 d . . . . .
H11C H 0.211(6) 0.074(5) 0.906(5) 0.068(12) Uiso 1 1 d . . . . .

loop_
_atom_site_aniso_label
_atom_site_aniso_U_11
_atom_site_aniso_U_22
_atom_site_aniso_U_33
_atom_site_aniso_U_23
_atom_site_aniso_U_13
_atom_site_aniso_U_12
S1 0.0306(4) 0.0285(4) 0.0229(4) 0.0011(2) -0.0046(3) -0.0052(3)
S2 0.0309(4) 0.0289(4) 0.0306(4) -0.0074(3) -0.0084(3) -0.0003(3)
O3 0.0689(14) 0.0280(9) 0.0288(9) 0.0052(7) -0.0080(9) -0.0195(9)
O2 0.0545(12) 0.0221(8) 0.0385(10) 0.0011(7) -0.0137(9) 0.0039(8)
O1 0.0444(11) 0.0400(10) 0.0294(9) -0.0060(7) 0.0035(8) -0.0046(8)
N2 0.0425(12) 0.0288(10) 0.0221(9) 0.0030(7) -0.0079(8) -0.0062(9)
C5 0.0273(11) 0.0184(9) 0.0209(9) 0.0002(7) -0.0091(8) -0.0045(8)
C3 0.0283(11) 0.0310(11) 0.0234(10) 0.0032(8) -0.0058(8) -0.0087(9)
C6 0.0266(10) 0.0237(11) 0.0220(9) -0.0011(8) -0.0065(8) -0.0054(8)
C4 0.0252(10) 0.0209(9) 0.0222(10) -0.0006(7) -0.0071(8) -0.0031(8)
N1 0.0524(15) 0.0241(11) 0.0549(15) 0.0021(10) -0.0110(12) 0.0012(10)
C9 0.0341(12) 0.0215(10) 0.0247(10) 0.0034(8) -0.0121(8) -0.0052(8)
C8 0.0335(12) 0.0284(11) 0.0227(10) -0.0020(8) -0.0057(9) -0.0058(9)
C7 0.0308(12) 0.0241(11) 0.0340(11) -0.0041(9) -0.0056(9) -0.0013(9)
C11 0.0469(16) 0.0293(12) 0.0280(12) 0.0051(9) 0.0006(10) -0.0038(11)
C2 0.0370(14) 0.0435(14) 0.0259(11) 0.0033(10) -0.0044(10) -0.0121(11)
C1 0.0300(12) 0.0501(15) 0.0269(11) -0.0095(10) -0.0027(9) -0.0070(11)
C10 0.0437(15) 0.0433(14) 0.0442(14) -0.0106(11) -0.0170(11) -0.0036(11)

loop_
_atom_type_symbol
_atom_type_description
_atom_type_scat_dispersion_real
_atom_type_scat_dispersion_imag
_atom_type_scat_source
C C 0.0033 0.0016 'International Tables Vol C Tables 4.2.6.8 and 6.1.1.4'
H H 0.0000 0.0000 'International Tables Vol C Tables 4.2.6.8 and 6.1.1.4'
N N 0.0061 0.0033 'International Tables Vol C Tables 4.2.6.8 and 6.1.1.4'
O O 0.0106 0.0060 'International Tables Vol C Tables 4.2.6.8 and 6.1.1.4'
S S 0.1246 0.1234 'International Tables Vol C Tables 4.2.6.8 and 6.1.1.4'

loop_
_geom_angle_atom_site_label_1
_geom_angle_atom_site_label_2
_geom_angle_atom_site_label_3
_geom_angle
_geom_angle_site_symmetry_1
_geom_angle_site_symmetry_3
_geom_angle_publ_flag
O3 S1 C11 103.85(12) . . ?
O3 S1 C10 106.32(13) . . ?
C10 S1 C11 98.71(15) . . ?
C1 S2 C4 92.15(12) . . ?
C9 N2 C8 111.19(18) . . ?
C9 N2 H2 127(2) . . ?
C8 N2 H2 122(2) . . ?
C6 C5 C4 131.2(2) . . ?
C6 C5 C9 106.01(19) . . ?
C4 C5 C9 122.78(19) . . ?
C4 C3 H3 125.7(18) . . ?
C2 C3 C4 109.9(2) . . ?
C2 C3 H3 124.4(18) . . ?
C5 C6 C8 109.6(2) . . ?
C5 C6 C7 130.1(2) . . ?
C7 C6 C8 120.3(2) . . ?
C5 C4 S2 122.18(15) . . ?
C3 C4 S2 111.29(17) . . ?
C3 C4 C5 126.5(2) . . ?
O2 C9 N2 126.4(2) . . ?
O2 C9 C5 126.4(2) . . ?
N2 C9 C5 107.20(19) . . ?
O1 C8 N2 126.4(2) . . ?
O1 C8 C6 127.6(2) . . ?
N2 C8 C6 106.0(2) . . ?
N1 C7 C6 178.3(3) . . ?
S1 C11 H11A 107(2) . . ?
S1 C11 H11B 108(3) . . ?
S1 C11 H11C 111(2) . . ?
H11A C11 H11B 117(3) . . ?
H11A C11 H11C 101(3) . . ?
H11B C11 H11C 113(4) . . ?
C3 C2 H2A 121(2) . . ?
C1 C2 C3 113.9(2) . . ?
C1 C2 H2A 126(2) . . ?
S2 C1 H1 123(3) . . ?
C2 C1 S2 112.8(2) . . ?
C2 C1 H1 124(3) . . ?
S1 C10 H10A 109.5 . . ?
S1 C10 H10B 109.5 . . ?
S1 C10 H10C 109.5 . . ?
H10A C10 H10B 109.5 . . ?
H10A C10 H10C 109.5 . . ?
H10B C10 H10C 109.5 . . ?

loop_
_geom_bond_atom_site_label_1
_geom_bond_atom_site_label_2
_geom_bond_distance
_geom_bond_site_symmetry_2
_geom_bond_publ_flag
S1 O3 1.5134(19) . ?
S1 C11 1.782(3) . ?
S1 C10 1.775(3) . ?
S2 C4 1.730(2) . ?
S2 C1 1.687(3) . ?
O2 C9 1.211(3) . ?
O1 C8 1.211(3) . ?
N2 C9 1.372(3) . ?
N2 C8 1.389(3) . ?
N2 H2 1.019(19) . ?
C5 C6 1.359(3) . ?
C5 C4 1.430(3) . ?
C5 C9 1.520(3) . ?
C3 C4 1.424(3) . ?
C3 C2 1.421(3) . ?
C3 H3 1.019(18) . ?
C6 C8 1.490(3) . ?
C6 C7 1.420(3) . ?
N1 C7 1.150(3) . ?
C11 H11A 1.00(4) . ?
C11 H11B 0.81(5) . ?
C11 H11C 1.00(4) . ?
C2 C1 1.368(4) . ?
C2 H2A 0.94(4) . ?
C1 H1 0.89(4) . ?
C10 H10A 0.9800 . ?
C10 H10B 0.9800 . ?
C10 H10C 0.9800 . ?

loop_
_geom_torsion_atom_site_label_1
_geom_torsion_atom_site_label_2
_geom_torsion_atom_site_label_3
_geom_torsion_atom_site_label_4
_geom_torsion
_geom_torsion_site_symmetry_1
_geom_torsion_site_symmetry_2
_geom_torsion_site_symmetry_3
_geom_torsion_site_symmetry_4
_geom_torsion_publ_flag
C5 C6 C8 O1 -179.5(3) . . . . ?
C5 C6 C8 N2 0.9(3) . . . . ?
C3 C2 C1 S2 -0.3(3) . . . . ?
C6 C5 C4 S2 179.21(19) . . . . ?
C6 C5 C4 C3 -0.5(4) . . . . ?
C6 C5 C9 O2 -180.0(2) . . . . ?
C6 C5 C9 N2 0.3(2) . . . . ?
C4 S2 C1 C2 0.2(2) . . . . ?
C4 C5 C6 C8 -179.8(2) . . . . ?
C4 C5 C6 C7 -0.7(4) . . . . ?
C4 C5 C9 O2 -0.7(4) . . . . ?
C4 C5 C9 N2 179.5(2) . . . . ?
C4 C3 C2 C1 0.3(3) . . . . ?
C9 N2 C8 O1 179.6(3) . . . . ?
C9 N2 C8 C6 -0.7(3) . . . . ?
C9 C5 C6 C8 -0.7(2) . . . . ?
C9 C5 C6 C7 178.4(2) . . . . ?
C9 C5 C4 S2 0.2(3) . . . . ?
C9 C5 C4 C3 -179.52(19) . . . . ?
C8 N2 C9 O2 -179.5(2) . . . . ?
C8 N2 C9 C5 0.3(3) . . . . ?
C7 C6 C8 O1 1.3(4) . . . . ?
C7 C6 C8 N2 -178.3(2) . . . . ?
C2 C3 C4 S2 -0.1(2) . . . . ?
C2 C3 C4 C5 179.7(2) . . . . ?
C1 S2 C4 C5 -179.9(2) . . . . ?
C1 S2 C4 C3 -0.08(18) . . . . ?
